data_4060785
loop_
_publ_author_name
'McGuinness, David S.'
'Mueller, Wolfgang'
'Wasserscheid, Peter'
'Cavell, Kingsley J.'
'Skelton, Brian W.'
'White, Allan H.'
'Englert, Ulli'

_publ_section_title
;
 Nickel(II) Heterocyclic Carbene Complexes as Catalysts for Olefin
 Dimerization in an Imidazolium Chloroaluminate Ionic Liquid
;
_journal_coden_ASTM ORGND7
_journal_issue 1
_journal_name_full Organometallics
_journal_page_first 175
_journal_page_last 181
_journal_paper_doi 10.1021/om010717a
_journal_volume 21
_journal_year 2002
_chemical_formula_sum 'C18 H32 I2 N4 Ni'
_chemical_formula_weight 616.98
_space_group_IT_number 15
_symmetry_cell_setting monoclinic
_symmetry_space_group_name_Hall '-C 2yc'
_symmetry_space_group_name_H-M 'C 1 2/c 1'
_cell_angle_alpha 90.00000
_cell_angle_beta 111.2570(10)
_cell_angle_gamma 90.00000
_cell_formula_units_Z 8
_cell_length_a 32.052(2)
_cell_length_b 9.1587(5)
_cell_length_c 17.4316(9)
_cell_measurement_temperature 150
_cell_volume 4769.0(5)
_exptl_crystal_density_diffrn 1.719
_cod_original_sg_symbol_Hall -c_2yc
_cod_original_sg_symbol_H-M 'C 2/c'
_cod_original_formula_sum 'C18 H32 I2 N4 Ni1'
_cod_database_code 4060785

loop_
_symmetry_equiv_pos_as_xyz
+x,+y,+z
-x,+y,1/2-z
-x,-y,-z
+x,-y,1/2+z
1/2+x,1/2+y,+z
1/2-x,1/2+y,1/2-z
1/2-x,1/2-y,-z
1/2+x,1/2-y,1/2+z

loop_
_atom_site_label
_atom_site_fract_x
_atom_site_fract_y
_atom_site_fract_z
_atom_site_U_iso_or_equiv
_atom_site_adp_type
_atom_site_calc_flag
_atom_site_calc_attached_atom
_atom_site_occupancy
_atom_site_disorder_assembly
_atom_site_disorder_group
Ni1 .75000 .75001 -.00002 .01446(8) Uani ? ? 1.00000 ? ?
Ni2 1.00000 .50000 -.00001 .01525(9) Uani ? ? 1.00000 ? ?
I1 .706590(4) .907565(12) .061132(6) .02702(5) Uani ? ? 1.00000 ? ?
I2 .976442(3) .341278(11) -.126307(6) .02360(4) Uani ? ? 1.00000 ? ?
C11 .78667(4) .68646(14) .10727(8) .0166(5) Uani ? ? 1.00000 ? ?
N12 .82716(4) .74036(13) .15542(7) .0195(4) Uani ? ? 1.00000 ? ?
C121 .85042(5) .85787(18) .12973(9) .0239(6) Uani ? ? 1.00000 ? ?
C122 .85088(10) .9951(3) .17886(17) .0575(13) Uani ? ? 1.00000 ? ?
C123 .89704(7) .8095(3) .13730(15) .0455(10) Uani ? ? 1.00000 ? ?
C13 .84299(5) .67028(18) .23144(9) .0256(6) Uani ? ? 1.00000 ? ?
C14 .81193(5) .57064(18) .23025(9) .0254(6) Uani ? ? 1.00000 ? ?
N15 .77766(4) .58181(13) .15393(7) .0198(4) Uani ? ? 1.00000 ? ?
C151 .73873(5) .48379(18) .12457(10) .0271(6) Uani ? ? 1.00000 ? ?
C152 .71249(6) .4890(3) .18180(13) .0397(9) Uani ? ? 1.00000 ? ?
C153 .75417(9) .3296(2) .11533(18) .0537(12) Uani ? ? 1.00000 ? ?
C21 1.00060(5) .66745(14) -.06478(8) .0174(5) Uani ? ? 1.00000 ? ?
N22 1.03311(4) .70915(14) -.09299(8) .0211(5) Uani ? ? 1.00000 ? ?
C221 1.07649(5) .63472(17) -.07267(11) .0251(6) Uani ? ? 1.00000 ? ?
C222 1.08612(8) .6028(2) -.14995(15) .0418(10) Uani ? ? 1.00000 ? ?
C223 1.11296(6) .7254(2) -.01038(14) .0380(8) Uani ? ? 1.00000 ? ?
C23 1.02136(6) .83833(17) -.13705(10) .0266(6) Uani ? ? 1.00000 ? ?
C24 .98090(6) .87725(18) -.13675(10) .0260(6) Uani ? ? 1.00000 ? ?
N25 .96869(4) .77182(13) -.09223(8) .0197(4) Uani ? ? 1.00000 ? ?
C251 .92580(5) .76663(17) -.07920(9) .0230(6) Uani ? ? 1.00000 ? ?
C252 .88946(6) .7030(2) -.15437(11) .0307(7) Uani ? ? 1.00000 ? ?
C253 .91383(7) .9172(2) -.05635(12) .0347(8) Uani ? ? 1.00000 ? ?
H121 .83514 .88002 .07280 .03000 Uiso ? ? 1.00000 ? ?
H122a .86505 1.07323 .16113 .08500 Uiso ? ? 1.00000 ? ?
H122b .86489 .97910 .23504 .08500 Uiso ? ? 1.00000 ? ?
H122c .82001 1.02558 .16762 .08500 Uiso ? ? 1.00000 ? ?
H123a .91215 .88604 .12067 .06800 Uiso ? ? 1.00000 ? ?
H123b .89555 .72579 .10383 .06800 Uiso ? ? 1.00000 ? ?
H123c .91422 .78477 .19333 .06800 Uiso ? ? 1.00000 ? ?
H13 .87070 .68933 .27550 .03200 Uiso ? ? 1.00000 ? ?
H14 .81319 .50534 .27365 .03200 Uiso ? ? 1.00000 ? ?
H151 .71916 .51558 .07153 .03400 Uiso ? ? 1.00000 ? ?
H152a .68704 .42588 .16180 .06000 Uiso ? ? 1.00000 ? ?
H152b .70200 .58652 .18405 .06000 Uiso ? ? 1.00000 ? ?
H152c .73075 .45955 .23559 .06000 Uiso ? ? 1.00000 ? ?
H153a .72914 .26563 .09599 .08100 Uiso ? ? 1.00000 ? ?
H153b .77424 .29536 .16729 .08100 Uiso ? ? 1.00000 ? ?
H153c .76928 .32911 .07719 .08100 Uiso ? ? 1.00000 ? ?
H221 1.07558 .54255 -.04789 .03100 Uiso ? ? 1.00000 ? ?
H222a 1.11403 .55465 -.13700 .06400 Uiso ? ? 1.00000 ? ?
H222b 1.08694 .69241 -.17816 .06400 Uiso ? ? 1.00000 ? ?
H222c 1.06306 .54253 -.18667 .06400 Uiso ? ? 1.00000 ? ?
H223a 1.14106 .67755 .00318 .05700 Uiso ? ? 1.00000 ? ?
H223b 1.10644 .73765 .03843 .05700 Uiso ? ? 1.00000 ? ?
H223c 1.11456 .81901 -.03297 .05700 Uiso ? ? 1.00000 ? ?
H23 1.03875 .88943 -.16244 .03300 Uiso ? ? 1.00000 ? ?
H24 .96410 .96202 -.16183 .03300 Uiso ? ? 1.00000 ? ?
H251 .92881 .70351 -.03400 .02900 Uiso ? ? 1.00000 ? ?
H252a .86193 .69998 -.14590 .04700 Uiso ? ? 1.00000 ? ?
H252b .89753 .60702 -.16476 .04700 Uiso ? ? 1.00000 ? ?
H252c .88609 .76294 -.20130 .04700 Uiso ? ? 1.00000 ? ?
H253a .88606 .91188 -.04767 .05200 Uiso ? ? 1.00000 ? ?
H253b .91099 .98434 -.09923 .05200 Uiso ? ? 1.00000 ? ?
H253c .93648 .94989 -.00685 .05200 Uiso ? ? 1.00000 ? ?

loop_
_atom_site_aniso_label
_atom_site_aniso_U_11
_atom_site_aniso_U_22
_atom_site_aniso_U_33
_atom_site_aniso_U_12
_atom_site_aniso_U_13
_atom_site_aniso_U_23
Ni1 .01699(10) .01465(10) .01089(9) .00073(8) .00404(8) .00077(7)
Ni2 .01867(10) .01341(10) .01400(10) .00070(8) .00631(8) .00168(7)
I1 .03383(6) .02787(5) .02133(5) .01099(4) .01235(4) -.00070(3)
I2 .03035(5) .02060(5) .01678(4) .00000(3) .00485(3) -.00263(3)
C11 .0188(5) .0168(5) .0145(5) .0005(4) .0064(4) .0009(4)
N12 .0200(5) .0223(5) .0145(5) -.0020(4) .0042(4) .0022(4)
C121 .0248(6) .0264(7) .0201(6) -.0075(5) .0076(5) .0001(5)
C122 .0896(19) .0382(11) .0635(15) -.0305(12) .0503(15) -.0223(11)
C123 .0277(8) .0593(13) .0525(13) .0007(9) .0183(8) .0229(11)
C13 .0222(6) .0353(8) .0156(6) -.0006(6) .0023(5) .0055(5)
C14 .0236(6) .0320(7) .0176(6) .0014(6) .0039(5) .0091(5)
N15 .0208(5) .0206(5) .0163(5) -.0013(4) .0046(4) .0049(4)
C151 .0274(7) .0263(7) .0249(7) -.0080(6) .0061(6) .0055(5)
C152 .0267(8) .0525(12) .0409(10) -.0060(8) .0135(7) .0092(9)
C153 .0647(15) .0267(9) .0730(18) -.0114(9) .0289(13) -.0113(10)
C21 .0212(6) .0158(5) .0155(5) .0003(4) .0070(4) .0009(4)
N22 .0238(5) .0187(5) .0229(6) -.0008(4) .0111(4) .0026(4)
C221 .0262(7) .0202(6) .0345(8) -.0001(5) .0176(6) -.0002(5)
C222 .0541(12) .0345(10) .0528(12) -.0062(8) .0385(11) -.0111(8)
C223 .0253(8) .0337(9) .0510(11) .0040(7) .0090(8) -.0054(8)
C23 .0317(7) .0233(7) .0259(7) -.0029(6) .0117(6) .0086(5)
C24 .0303(7) .0205(6) .0256(7) .0003(5) .0081(6) .0092(5)
N25 .0211(5) .0180(5) .0192(5) .0017(4) .0063(4) .0047(4)
C251 .0233(6) .0242(6) .0217(6) .0052(5) .0085(5) .0037(5)
C252 .0241(7) .0318(8) .0353(9) -.0018(6) .0098(6) -.0066(7)
C253 .0368(9) .0351(9) .0320(9) .0080(7) .0123(7) -.0079(7)

loop_
_geom_bond_atom_site_label_1
_geom_bond_atom_site_label_2
_geom_bond_site_symmetry_1
_geom_bond_site_symmetry_2
_geom_bond_distance
_geom_bond_publ_flag
Ni1 I1 . . 2.49598(15) ?
Ni1 C11 . . 1.9037(12) ?
Ni1 I1 . '7 665' 2.49565(15) ?
Ni1 C11 . '7 665' 1.9031(12) ?
Ni2 I2 . . 2.51492(14) ?
Ni2 C21 . . 1.9086(14) ?
Ni2 I2 . '3 765' 2.51519(14) ?
Ni2 C21 . '3 765' 1.9088(14) ?
C11 N12 . . 1.3575(16) ?
C11 N15 . . 1.354(2) ?
N12 C121 . . 1.468(2) ?
N12 C13 . . 1.392(2) ?
C121 C122 . . 1.518(3) ?
C121 C123 . . 1.518(3) ?
C121 H121 . . .9558 ?
C122 H122a . . .957 ?
C122 H122b . . .929 ?
C122 H122c . . .977 ?
C123 H123a . . .955 ?
C123 H123b . . .954 ?
C123 H123c . . .958 ?
C13 C14 . . 1.345(2) ?
C13 H13 . . .9563 ?
C14 N15 . . 1.3884(17) ?
C14 H14 . . .9537 ?
N15 C151 . . 1.470(2) ?
C151 C152 . . 1.521(3) ?
C151 C153 . . 1.524(3) ?
C151 H151 . . .9553 ?
C152 H152a . . .957 ?
C152 H152b . . .960 ?
C152 H152c . . .947 ?
C153 H153a . . .951 ?
C153 H153b . . .954 ?
C153 H153c . . .954 ?
C21 N22 . . 1.358(2) ?
C21 N25 . . 1.3542(18) ?
N22 C221 . . 1.472(2) ?
N22 C23 . . 1.386(2) ?
C221 C222 . . 1.515(4) ?
C221 C223 . . 1.521(2) ?
C221 H221 . . .9535 ?
C222 H222a . . .948 ?
C222 H222b . . .962 ?
C222 H222c . . .958 ?
C223 H223a . . .951 ?
C223 H223b . . .954 ?
C223 H223c . . .953 ?
C23 C24 . . 1.347(3) ?
C23 H23 . . .951 ?
C24 N25 . . 1.381(2) ?
C24 H24 . . .9555 ?
N25 C251 . . 1.473(2) ?
C251 C252 . . 1.519(2) ?
C251 C253 . . 1.523(3) ?
C251 H251 . . .9535 ?
C252 H252a . . .947 ?
C252 H252b . . .952 ?
C252 H252c . . .958 ?
C253 H253a . . .957 ?
C253 H253b . . .946 ?
C253 H253c . . .9524 ?
